data_4326712
loop_
_publ_author_name
'Wayne Lo'
'Shaw Huang'
'Shao-Liang Zheng'
'R. H. Holm'

_publ_section_title
;
 Cubane-Type Fe4S4 Clusters with Chiral Thiolate Ligation: Formation by
 Ligand Substitution, Detection of Intermediates by 1H NMR, and Solid
 State Structures Including Spontaneous Resolution Upon Crystallization
;
_journal_name_full 'Inorganic Chemistry'
_journal_page_first 11082
_journal_page_last 11090
_journal_paper_doi 10.1021/ic2016269
_journal_volume 50
_journal_year 2011
_chemical_absolute_configuration ad
_chemical_formula_sum 'C36 H84 Fe4 N2 S8'
_chemical_formula_weight 1024.93
_chemical_name_systematic
; 
 ? 
;
_space_group_IT_number 5
_symmetry_cell_setting monoclinic
_symmetry_space_group_name_Hall 'C 2y'
_symmetry_space_group_name_H-M 'C 1 2 1'
_atom_sites_solution_hydrogens geom
_atom_sites_solution_primary direct
_atom_sites_solution_secondary difmap
_audit_creation_method SHELXL-97
_cell_angle_alpha 90.00
_cell_angle_beta 90.944(4)
_cell_angle_gamma 90.00
_cell_formula_units_Z 4
_cell_length_a 15.8574(10)
_cell_length_b 19.5918(12)
_cell_length_c 16.2711(11)
_cell_measurement_reflns_used 4656
_cell_measurement_temperature 100(2)
_cell_measurement_theta_max 25.2
_cell_measurement_theta_min 2.57
_cell_volume 5054.3(6)
_computing_cell_refinement 'SAINT 7.46A (Bruker-AXS, 2009)'
_computing_data_collection 'APEX2 v2009.3.0 (Bruker-AXS, 2009)'
_computing_data_reduction 'SAINT 7.46A (Bruker-AXS, 2009)'
_computing_molecular_graphics 'Bruker SHELXTL'
_computing_publication_material 'Bruker SHELXTL'
_computing_structure_refinement 'SHELXL-97 (Sheldrick, 2008)'
_computing_structure_solution 'SHELXS-97 (Sheldrick, 2008)'
_diffrn_ambient_temperature 100(2)
_diffrn_measured_fraction_theta_full 0.996
_diffrn_measured_fraction_theta_max 0.996
_diffrn_measurement_device_type
;
Bruker D8 goniometer with CCD area detector  
;
_diffrn_measurement_method 'omega and phi scans'
_diffrn_radiation_monochromator graphite
_diffrn_radiation_source 'fine-focus sealed tube'
_diffrn_radiation_type MoK\a
_diffrn_radiation_wavelength 0.71073
_diffrn_reflns_av_R_equivalents 0.0434
_diffrn_reflns_av_sigmaI/netI 0.0930
_diffrn_reflns_limit_h_max 21
_diffrn_reflns_limit_h_min -20
_diffrn_reflns_limit_k_max 26
_diffrn_reflns_limit_k_min -25
_diffrn_reflns_limit_l_max 20
_diffrn_reflns_limit_l_min -21
_diffrn_reflns_number 22055
_diffrn_reflns_theta_full 28.24
_diffrn_reflns_theta_max 28.24
_diffrn_reflns_theta_min 1.65
_exptl_absorpt_coefficient_mu 1.482
_exptl_absorpt_correction_T_max 0.8907
_exptl_absorpt_correction_T_min 0.7560
_exptl_absorpt_correction_type multi-scan
_exptl_absorpt_process_details sadabs
_exptl_crystal_colour black
_exptl_crystal_density_diffrn 1.347
_exptl_crystal_description plate
_exptl_crystal_F_000 2184
_exptl_crystal_size_max 0.20
_exptl_crystal_size_mid 0.20
_exptl_crystal_size_min 0.08
_refine_diff_density_max 1.015
_refine_diff_density_min -0.640
_refine_diff_density_rms 0.176
_refine_ls_abs_structure_details 'Flack H D (1983), Acta Cryst. A39, 876-881'
_refine_ls_abs_structure_Flack 0.00(2)
_refine_ls_extinction_method none
_refine_ls_goodness_of_fit_ref 1.007
_refine_ls_hydrogen_treatment constr
_refine_ls_matrix_type full
_refine_ls_number_parameters 508
_refine_ls_number_reflns 11608
_refine_ls_number_restraints 149
_refine_ls_restrained_S_all 1.004
_refine_ls_R_factor_all 0.1056
_refine_ls_R_factor_gt 0.0615
_refine_ls_shift/su_max 0.002
_refine_ls_shift/su_mean 0.000
_refine_ls_structure_factor_coef Fsqd
_refine_ls_weighting_details 'calc w=1/[\s^2^(Fo^2^)+(0.0890P)^2^+0.0000P] where P=(Fo^2^+2Fc^2^)/3'
_refine_ls_weighting_scheme calc
_refine_ls_wR_factor_gt 0.1432
_refine_ls_wR_factor_ref 0.1677
_reflns_number_gt 7810
_reflns_number_total 11608
_reflns_threshold_expression >2sigma(I)
_cod_data_source_file ic2016269_si_004_1.cif
_cod_data_source_block NJ66
_cod_database_code 4326712

loop_
_symmetry_equiv_pos_as_xyz
'x, y, z'
'-x, y, -z'
'x+1/2, y+1/2, z'
'-x+1/2, y+1/2, -z'

loop_
_atom_site_label
_atom_site_type_symbol
_atom_site_fract_x
_atom_site_fract_y
_atom_site_fract_z
_atom_site_U_iso_or_equiv
_atom_site_adp_type
_atom_site_occupancy
_atom_site_symmetry_multiplicity
_atom_site_calc_flag
_atom_site_refinement_flags
_atom_site_disorder_assembly
_atom_site_disorder_group
Fe1 Fe 0.48903(5) 0.45991(4) 0.41623(5) 0.0251(2) Uani 1 1 d . . .
Fe2 Fe 0.58713(5) 0.55580(4) 0.49036(6) 0.0247(2) Uani 1 1 d . . .
S1 S 0.51524(10) 0.57197(8) 0.61098(10) 0.0281(4) Uani 1 1 d . . .
S2 S 0.61447(10) 0.44375(8) 0.48700(10) 0.0280(4) Uani 1 1 d . . .
S11 S 0.47791(11) 0.39050(9) 0.30650(11) 0.0336(4) Uani 1 1 d . . .
S21 S 0.70446(11) 0.61836(10) 0.47192(12) 0.0390(4) Uani 1 1 d D . .
C11 C 0.4985(5) 0.3079(3) 0.3542(5) 0.0394(17) Uani 1 1 d . . .
H11A H 0.5588 0.3055 0.3705 0.047 Uiso 1 1 calc R . .
H11B H 0.4650 0.3044 0.4049 0.047 Uiso 1 1 calc R . .
C12 C 0.4779(5) 0.2479(4) 0.3001(5) 0.045(2) Uani 1 1 d . . .
H12 H 0.4176 0.2514 0.2817 0.054 Uiso 1 1 calc R . .
C13 C 0.4902(5) 0.1803(4) 0.3458(5) 0.047(2) Uani 1 1 d . . .
H13A H 0.5468 0.1800 0.3723 0.057 Uiso 1 1 calc R . .
H13B H 0.4880 0.1424 0.3055 0.057 Uiso 1 1 calc R . .
C14 C 0.4233(6) 0.1678(4) 0.4118(6) 0.062(3) Uani 1 1 d . . .
H14A H 0.3672 0.1778 0.3889 0.093 Uiso 1 1 calc R . .
H14B H 0.4347 0.1975 0.4591 0.093 Uiso 1 1 calc R . .
H14C H 0.4256 0.1200 0.4295 0.093 Uiso 1 1 calc R . .
C15 C 0.5341(6) 0.2486(4) 0.2238(5) 0.054(2) Uani 1 1 d . . .
H15A H 0.5205 0.2887 0.1901 0.081 Uiso 1 1 calc R . .
H15B H 0.5240 0.2071 0.1915 0.081 Uiso 1 1 calc R . .
H15C H 0.5935 0.2504 0.2412 0.081 Uiso 1 1 calc R . .
C21 C 0.6700(10) 0.7038(6) 0.4457(8) 0.0621(19) Uani 0.777(10) 1 d PDU A 1
H21A H 0.7084 0.7234 0.4045 0.074 Uiso 0.777(10) 1 calc PR A 1
H21B H 0.6127 0.7018 0.4208 0.074 Uiso 0.777(10) 1 calc PR A 1
C22 C 0.6689(8) 0.7514(5) 0.5232(9) 0.0639(18) Uani 0.777(10) 1 d PDU A 1
H22 H 0.6356 0.7287 0.5671 0.077 Uiso 0.777(10) 1 calc PR A 1
C23 C 0.6264(10) 0.8132(6) 0.4986(8) 0.0666(19) Uani 0.777(10) 1 d PDU A 1
H23A H 0.5686 0.8009 0.4801 0.080 Uiso 0.777(10) 1 calc PR A 1
H23B H 0.6558 0.8319 0.4504 0.080 Uiso 0.777(10) 1 calc PR A 1
C24 C 0.6193(9) 0.8705(6) 0.5627(8) 0.072(2) Uani 0.777(10) 1 d PDU A 1
H24A H 0.5791 0.9050 0.5428 0.109 Uiso 0.777(10) 1 calc PR A 1
H24B H 0.6747 0.8917 0.5716 0.109 Uiso 0.777(10) 1 calc PR A 1
H24C H 0.5996 0.8514 0.6147 0.109 Uiso 0.777(10) 1 calc PR A 1
C25 C 0.7589(8) 0.7653(6) 0.5567(9) 0.064(2) Uani 0.777(10) 1 d PDU A 1
H25A H 0.7883 0.7218 0.5656 0.096 Uiso 0.777(10) 1 calc PR A 1
H25B H 0.7558 0.7901 0.6089 0.096 Uiso 0.777(10) 1 calc PR A 1
H25C H 0.7899 0.7928 0.5169 0.096 Uiso 0.777(10) 1 calc PR A 1
C21B C 0.662(3) 0.7077(17) 0.480(2) 0.0621(19) Uani 0.223(10) 1 d PD A 2
H21C H 0.6880 0.7364 0.4376 0.074 Uiso 0.223(10) 1 calc PR A 2
H21D H 0.6001 0.7066 0.4682 0.074 Uiso 0.223(10) 1 calc PR A 2
C22B C 0.677(2) 0.7419(16) 0.567(2) 0.0639(18) Uani 0.223(10) 1 d PD A 2
H22A H 0.6591 0.7072 0.6084 0.077 Uiso 0.223(10) 1 calc PR A 2
C23B C 0.626(3) 0.8018(17) 0.583(2) 0.0666(19) Uani 0.223(10) 1 d PD A 2
H23C H 0.6542 0.8306 0.6249 0.080 Uiso 0.223(10) 1 calc PR A 2
H23D H 0.5706 0.7877 0.6036 0.080 Uiso 0.223(10) 1 calc PR A 2
C24B C 0.614(4) 0.843(2) 0.502(2) 0.072(2) Uani 0.223(10) 1 d PD A 2
H24D H 0.5966 0.8124 0.4576 0.109 Uiso 0.223(10) 1 calc PR A 2
H24E H 0.6668 0.8657 0.4884 0.109 Uiso 0.223(10) 1 calc PR A 2
H24F H 0.5699 0.8778 0.5101 0.109 Uiso 0.223(10) 1 calc PR A 2
C25B C 0.775(2) 0.744(2) 0.573(3) 0.064(2) Uani 0.223(10) 1 d PD A 2
H25D H 0.7984 0.7231 0.5237 0.096 Uiso 0.223(10) 1 calc PR A 2
H25E H 0.7939 0.7181 0.6217 0.096 Uiso 0.223(10) 1 calc PR A 2
H25F H 0.7939 0.7912 0.5778 0.096 Uiso 0.223(10) 1 calc PR A 2
Fe3 Fe 0.08740(6) 0.55250(4) 1.00157(6) 0.0251(2) Uani 1 1 d . . .
Fe4 Fe -0.00020(5) 0.45497(4) 0.91649(5) 0.0236(2) Uani 1 1 d . . .
S3 S -0.11663(10) 0.44054(8) 0.99892(10) 0.0257(3) Uani 1 1 d . . .
S4 S -0.00016(10) 0.56702(8) 0.88723(10) 0.0272(4) Uani 1 1 d . . .
S31 S 0.20630(12) 0.61592(9) 1.00971(12) 0.0387(4) Uani 1 1 d . . .
S41 S 0.00374(11) 0.37984(9) 0.81231(11) 0.0368(4) Uani 1 1 d . . .
C31 C 0.1763(6) 0.7024(4) 1.0331(6) 0.056(2) Uani 1 1 d . . .
H31A H 0.1352 0.7013 1.0782 0.067 Uiso 1 1 calc R . .
H31B H 0.2268 0.7271 1.0535 0.067 Uiso 1 1 calc R . .
C32 C 0.1370(6) 0.7432(5) 0.9604(6) 0.061(2) Uani 1 1 d . . .
H32 H 0.0818 0.7216 0.9453 0.073 Uiso 1 1 calc R . .
C33 C 0.1911(6) 0.7431(5) 0.8849(6) 0.062(2) Uani 1 1 d . . .
H33A H 0.1652 0.7739 0.8434 0.074 Uiso 1 1 calc R . .
H33B H 0.1911 0.6964 0.8614 0.074 Uiso 1 1 calc R . .
C34 C 0.2813(5) 0.7650(5) 0.9001(7) 0.070(3) Uani 1 1 d . . .
H34A H 0.3138 0.7578 0.8502 0.105 Uiso 1 1 calc R . .
H34B H 0.3059 0.7379 0.9451 0.105 Uiso 1 1 calc R . .
H34C H 0.2827 0.8134 0.9150 0.105 Uiso 1 1 calc R . .
C35 C 0.1197(6) 0.8158(5) 0.9891(6) 0.064(3) Uani 1 1 d . . .
H35A H 0.0914 0.8145 1.0422 0.097 Uiso 1 1 calc R . .
H35B H 0.0834 0.8390 0.9486 0.097 Uiso 1 1 calc R . .
H35C H 0.1731 0.8406 0.9951 0.097 Uiso 1 1 calc R . .
C41 C 0.0268(7) 0.3005(5) 0.8657(7) 0.080(2) Uani 0.493(13) 1 d PD B 1
H41A H 0.0845 0.3036 0.8896 0.096 Uiso 0.493(13) 1 calc PR B 1
H41B H -0.0127 0.2961 0.9119 0.096 Uiso 0.493(13) 1 calc PR B 1
C42 C 0.021(3) 0.2352(9) 0.8136(14) 0.081(2) Uani 0.493(13) 1 d PD B 1
H42 H -0.0400 0.2226 0.8104 0.097 Uiso 0.493(13) 1 calc PR B 1
C43 C 0.0646(17) 0.1772(11) 0.8504(14) 0.083(2) Uani 0.493(13) 1 d PD B 1
H43A H 0.1252 0.1888 0.8557 0.100 Uiso 0.493(13) 1 calc PR B 1
H43B H 0.0597 0.1382 0.8119 0.100 Uiso 0.493(13) 1 calc PR B 1
C44 C 0.0333(17) 0.1531(11) 0.9369(13) 0.089(3) Uani 0.493(13) 1 d PD B 1
H44A H -0.0264 0.1405 0.9328 0.133 Uiso 0.493(13) 1 calc PR B 1
H44B H 0.0404 0.1903 0.9767 0.133 Uiso 0.493(13) 1 calc PR B 1
H44C H 0.0664 0.1135 0.9552 0.133 Uiso 0.493(13) 1 calc PR B 1
C45 C 0.0495(18) 0.2409(16) 0.7284(16) 0.081(3) Uani 0.493(13) 1 d PD B 1
H45A H 0.0587 0.2891 0.7150 0.121 Uiso 0.493(13) 1 calc PR B 1
H45B H 0.0064 0.2219 0.6911 0.121 Uiso 0.493(13) 1 calc PR B 1
H45C H 0.1023 0.2156 0.7222 0.121 Uiso 0.493(13) 1 calc PR B 1
C41B C 0.0268(7) 0.3005(5) 0.8657(7) 0.080(2) Uani 0.507(13) 1 d PDU B 2
H41C H 0.0861 0.3017 0.8855 0.096 Uiso 0.507(13) 1 calc PR B 2
H41D H -0.0095 0.2977 0.9146 0.096 Uiso 0.507(13) 1 calc PR B 2
C42B C 0.014(2) 0.2356(9) 0.8142(14) 0.081(2) Uani 0.507(13) 1 d PDU B 2
H42A H -0.0404 0.2442 0.7836 0.097 Uiso 0.507(13) 1 calc PR B 2
C43B C 0.0012(16) 0.1691(10) 0.8518(15) 0.083(2) Uani 0.507(13) 1 d PDU B 2
H43C H -0.0027 0.1318 0.8109 0.100 Uiso 0.507(13) 1 calc PR B 2
H43D H -0.0483 0.1680 0.8881 0.100 Uiso 0.507(13) 1 calc PR B 2
C44B C 0.0867(13) 0.1687(12) 0.9010(18) 0.089(3) Uani 0.507(13) 1 d PDU B 2
H44D H 0.1316 0.1862 0.8660 0.133 Uiso 0.507(13) 1 calc PR B 2
H44E H 0.1002 0.1220 0.9181 0.133 Uiso 0.507(13) 1 calc PR B 2
H44F H 0.0819 0.1978 0.9497 0.133 Uiso 0.507(13) 1 calc PR B 2
C45B C 0.0776(16) 0.2383(15) 0.7503(16) 0.081(3) Uani 0.507(13) 1 d PDU B 2
H45D H 0.0505 0.2491 0.6973 0.121 Uiso 0.507(13) 1 calc PR B 2
H45E H 0.1059 0.1939 0.7466 0.121 Uiso 0.507(13) 1 calc PR B 2
H45F H 0.1192 0.2736 0.7641 0.121 Uiso 0.507(13) 1 calc PR B 2
N1 N 0.2861(4) 0.4902(3) 0.7877(4) 0.0393(15) Uani 1 1 d . . .
C51 C 0.3370(5) 0.5371(4) 0.7377(5) 0.050(2) Uani 1 1 d . . .
H51A H 0.3197 0.5317 0.6793 0.060 Uiso 1 1 calc R . .
H51B H 0.3969 0.5234 0.7428 0.060 Uiso 1 1 calc R . .
C52 C 0.3299(7) 0.6134(5) 0.7607(6) 0.074(3) Uani 1 1 d . . .
H52A H 0.2712 0.6284 0.7537 0.112 Uiso 1 1 calc R . .
H52B H 0.3661 0.6405 0.7248 0.112 Uiso 1 1 calc R . .
H52C H 0.3479 0.6198 0.8181 0.112 Uiso 1 1 calc R . .
C53 C 0.1954(5) 0.5128(5) 0.7912(5) 0.046(2) Uani 1 1 d . . .
H53A H 0.1934 0.5593 0.8149 0.056 Uiso 1 1 calc R . .
H53B H 0.1648 0.4820 0.8285 0.056 Uiso 1 1 calc R . .
C54 C 0.1506(5) 0.5134(5) 0.7084(6) 0.061(3) Uani 1 1 d . . .
H54A H 0.1790 0.5453 0.6717 0.091 Uiso 1 1 calc R . .
H54B H 0.0919 0.5277 0.7153 0.091 Uiso 1 1 calc R . .
H54C H 0.1519 0.4674 0.6846 0.091 Uiso 1 1 calc R . .
C55 C 0.3200(5) 0.4893(4) 0.8761(5) 0.050(2) Uani 1 1 d . . .
H55A H 0.3104 0.5349 0.9005 0.060 Uiso 1 1 calc R . .
H55B H 0.2864 0.4560 0.9077 0.060 Uiso 1 1 calc R . .
C56 C 0.4112(5) 0.4718(5) 0.8874(6) 0.066(3) Uani 1 1 d . . .
H56A H 0.4220 0.4268 0.8636 0.098 Uiso 1 1 calc R . .
H56B H 0.4256 0.4710 0.9462 0.098 Uiso 1 1 calc R . .
H56C H 0.4457 0.5061 0.8600 0.098 Uiso 1 1 calc R . .
C57 C 0.2968(6) 0.4203(4) 0.7498(5) 0.055(2) Uani 1 1 d . . .
H57A H 0.2759 0.4223 0.6922 0.066 Uiso 1 1 calc R . .
H57B H 0.3578 0.4098 0.7484 0.066 Uiso 1 1 calc R . .
C58 C 0.2531(5) 0.3623(4) 0.7919(7) 0.059(2) Uani 1 1 d . . .
H58A H 0.2752 0.3579 0.8482 0.089 Uiso 1 1 calc R . .
H58B H 0.2633 0.3199 0.7618 0.089 Uiso 1 1 calc R . .
H58C H 0.1924 0.3714 0.7931 0.089 Uiso 1 1 calc R . .
N2 N 0.2151(16) 0.4918(11) 0.2815(17) 0.0445(12) Uani 0.40(2) 1 d PDU C 1
C61 C 0.1202(18) 0.500(3) 0.2968(17) 0.0448(14) Uani 0.40(2) 1 d PDU C 1
H61C H 0.0985 0.5386 0.2634 0.054 Uiso 0.40(2) 1 calc PR C 1
H61D H 0.0907 0.4582 0.2780 0.054 Uiso 0.40(2) 1 calc PR C 1
C62 C 0.099(2) 0.513(2) 0.3862(17) 0.047(2) Uani 0.40(2) 1 d PDU C 1
H62D H 0.1230 0.4758 0.4202 0.070 Uiso 0.40(2) 1 calc PR C 1
H62E H 0.0381 0.5141 0.3923 0.070 Uiso 0.40(2) 1 calc PR C 1
H62F H 0.1239 0.5564 0.4039 0.070 Uiso 0.40(2) 1 calc PR C 1
C63 C 0.2213(18) 0.488(3) 0.1883(19) 0.0450(13) Uani 0.40(2) 1 d PDU C 1
H63C H 0.2071 0.5333 0.1652 0.054 Uiso 0.40(2) 1 calc PR C 1
H63D H 0.1783 0.4553 0.1676 0.054 Uiso 0.40(2) 1 calc PR C 1
C64 C 0.3084(18) 0.4660(15) 0.155(2) 0.049(2) Uani 0.40(2) 1 d PDU C 1
H64D H 0.3520 0.4972 0.1763 0.073 Uiso 0.40(2) 1 calc PR C 1
H64E H 0.3071 0.4676 0.0950 0.073 Uiso 0.40(2) 1 calc PR C 1
H64F H 0.3212 0.4194 0.1734 0.073 Uiso 0.40(2) 1 calc PR C 1
C65 C 0.2661(15) 0.5546(12) 0.3106(16) 0.0454(14) Uani 0.40(2) 1 d PDU C 1
H65C H 0.3257 0.5476 0.2955 0.055 Uiso 0.40(2) 1 calc PR C 1
H65D H 0.2641 0.5565 0.3713 0.055 Uiso 0.40(2) 1 calc PR C 1
C66 C 0.2370(15) 0.6256(11) 0.2761(16) 0.0474(19) Uani 0.40(2) 1 d PDU C 1
H66D H 0.2371 0.6245 0.2159 0.071 Uiso 0.40(2) 1 calc PR C 1
H66E H 0.2757 0.6611 0.2960 0.071 Uiso 0.40(2) 1 calc PR C 1
H66F H 0.1799 0.6355 0.2949 0.071 Uiso 0.40(2) 1 calc PR C 1
C67 C 0.2479(15) 0.4302(13) 0.3284(15) 0.0454(14) Uani 0.40(2) 1 d PDU C 1
H67C H 0.2255 0.4314 0.3848 0.055 Uiso 0.40(2) 1 calc PR C 1
H67D H 0.3101 0.4332 0.3328 0.055 Uiso 0.40(2) 1 calc PR C 1
C68 C 0.2238(16) 0.3621(13) 0.2885(17) 0.0512(19) Uani 0.40(2) 1 d PDU C 1
H68D H 0.1622 0.3580 0.2857 0.077 Uiso 0.40(2) 1 calc PR C 1
H68E H 0.2473 0.3246 0.3215 0.077 Uiso 0.40(2) 1 calc PR C 1
H68F H 0.2465 0.3602 0.2329 0.077 Uiso 0.40(2) 1 calc PR C 1
N2B N 0.2145(11) 0.5040(8) 0.2816(12) 0.0445(12) Uani 0.60(2) 1 d PD C 2
C61B C 0.1222(13) 0.5034(19) 0.3093(11) 0.0448(14) Uani 0.60(2) 1 d PD C 2
H61A H 0.0897 0.5359 0.2745 0.054 Uiso 0.60(2) 1 calc PR C 2
H61B H 0.0986 0.4573 0.2994 0.054 Uiso 0.60(2) 1 calc PR C 2
C62B C 0.1092(15) 0.5220(14) 0.3989(11) 0.047(2) Uani 0.60(2) 1 d PD C 2
H62A H 0.1383 0.4887 0.4342 0.070 Uiso 0.60(2) 1 calc PR C 2
H62B H 0.0487 0.5215 0.4106 0.070 Uiso 0.60(2) 1 calc PR C 2
H62C H 0.1320 0.5676 0.4096 0.070 Uiso 0.60(2) 1 calc PR C 2
C63B C 0.2133(12) 0.483(2) 0.1914(13) 0.0450(13) Uani 0.60(2) 1 d PD C 2
H63A H 0.1751 0.5133 0.1596 0.054 Uiso 0.60(2) 1 calc PR C 2
H63B H 0.1918 0.4356 0.1861 0.054 Uiso 0.60(2) 1 calc PR C 2
C64B C 0.3038(12) 0.4870(10) 0.1564(13) 0.049(2) Uani 0.60(2) 1 d PD C 2
H64A H 0.3244 0.5341 0.1605 0.073 Uiso 0.60(2) 1 calc PR C 2
H64B H 0.3026 0.4729 0.0986 0.073 Uiso 0.60(2) 1 calc PR C 2
H64C H 0.3414 0.4568 0.1879 0.073 Uiso 0.60(2) 1 calc PR C 2
C65B C 0.2576(10) 0.5741(9) 0.2964(10) 0.0454(14) Uani 0.60(2) 1 d PD C 2
H65A H 0.2579 0.5840 0.3561 0.055 Uiso 0.60(2) 1 calc PR C 2
H65B H 0.3170 0.5710 0.2790 0.055 Uiso 0.60(2) 1 calc PR C 2
C66B C 0.2147(11) 0.6342(8) 0.2504(10) 0.0474(19) Uani 0.60(2) 1 d PD C 2
H66A H 0.2155 0.6256 0.1911 0.071 Uiso 0.60(2) 1 calc PR C 2
H66B H 0.2453 0.6765 0.2627 0.071 Uiso 0.60(2) 1 calc PR C 2
H66C H 0.1562 0.6385 0.2682 0.071 Uiso 0.60(2) 1 calc PR C 2
C67B C 0.2663(9) 0.4528(9) 0.3295(10) 0.0454(14) Uani 0.60(2) 1 d PD C 2
H67A H 0.2597 0.4617 0.3889 0.055 Uiso 0.60(2) 1 calc PR C 2
H67B H 0.3265 0.4593 0.3165 0.055 Uiso 0.60(2) 1 calc PR C 2
C68B C 0.2418(10) 0.3778(8) 0.3115(11) 0.0512(19) Uani 0.60(2) 1 d PD C 2
H68A H 0.1821 0.3708 0.3239 0.077 Uiso 0.60(2) 1 calc PR C 2
H68B H 0.2765 0.3473 0.3457 0.077 Uiso 0.60(2) 1 calc PR C 2
H68C H 0.2511 0.3677 0.2533 0.077 Uiso 0.60(2) 1 calc PR C 2

loop_
_atom_site_aniso_label
_atom_site_aniso_U_11
_atom_site_aniso_U_22
_atom_site_aniso_U_33
_atom_site_aniso_U_23
_atom_site_aniso_U_13
_atom_site_aniso_U_12
Fe1 0.0255(5) 0.0257(5) 0.0242(5) -0.0022(4) 0.0010(4) 0.0001(4)
Fe2 0.0244(4) 0.0245(5) 0.0252(5) -0.0013(4) 0.0021(4) -0.0011(4)
S1 0.0293(8) 0.0304(9) 0.0247(8) -0.0041(7) 0.0017(7) -0.0004(7)
S2 0.0243(8) 0.0287(9) 0.0312(9) -0.0014(8) 0.0032(6) 0.0033(6)
S11 0.0320(9) 0.0365(10) 0.0322(10) -0.0090(8) 0.0010(7) 0.0003(7)
S21 0.0355(9) 0.0429(10) 0.0387(10) 0.0054(9) 0.0007(8) -0.0134(8)
C11 0.047(4) 0.026(4) 0.045(5) -0.011(3) 0.001(3) 0.000(3)
C12 0.052(5) 0.041(4) 0.044(5) -0.007(4) 0.010(4) -0.011(4)
C13 0.055(5) 0.037(4) 0.049(5) -0.010(4) 0.019(4) -0.008(4)
C14 0.063(6) 0.047(5) 0.076(7) -0.010(5) 0.027(5) -0.009(4)
C15 0.080(6) 0.031(4) 0.052(5) -0.015(4) 0.027(5) -0.008(4)
C21 0.086(4) 0.037(3) 0.063(5) 0.003(3) 0.002(4) -0.005(3)
C22 0.089(4) 0.039(3) 0.064(4) 0.002(3) 0.003(4) -0.003(3)
C23 0.092(4) 0.041(3) 0.066(4) 0.001(3) 0.003(4) 0.000(3)
C24 0.103(5) 0.045(4) 0.069(5) -0.001(4) 0.004(4) 0.004(4)
C25 0.090(5) 0.037(4) 0.064(5) 0.002(4) 0.002(4) -0.004(3)
C21B 0.086(4) 0.037(3) 0.063(5) 0.003(3) 0.002(4) -0.005(3)
C22B 0.089(4) 0.039(3) 0.064(4) 0.002(3) 0.003(4) -0.003(3)
C23B 0.092(4) 0.041(3) 0.066(4) 0.001(3) 0.003(4) 0.000(3)
C24B 0.103(5) 0.045(4) 0.069(5) -0.001(4) 0.004(4) 0.004(4)
C25B 0.090(5) 0.037(4) 0.064(5) 0.002(4) 0.002(4) -0.004(3)
Fe3 0.0311(5) 0.0191(5) 0.0250(5) 0.0002(4) 0.0033(4) -0.0031(4)
Fe4 0.0275(5) 0.0203(5) 0.0231(5) -0.0023(4) 0.0002(4) 0.0019(4)
S3 0.0261(8) 0.0241(8) 0.0270(8) -0.0029(7) 0.0000(6) 0.0001(6)
S4 0.0344(8) 0.0223(8) 0.0250(8) 0.0042(7) 0.0023(7) 0.0024(7)
S31 0.0424(10) 0.0312(9) 0.0428(11) -0.0041(9) 0.0085(8) -0.0142(8)
S41 0.0380(10) 0.0379(10) 0.0345(10) -0.0103(8) 0.0012(8) 0.0028(8)
C31 0.072(6) 0.036(4) 0.061(6) -0.005(4) 0.028(5) -0.009(4)
C32 0.059(6) 0.067(6) 0.057(6) -0.004(5) 0.011(5) 0.001(5)
C33 0.077(7) 0.054(5) 0.054(6) 0.009(5) -0.004(5) -0.004(5)
C34 0.052(6) 0.064(6) 0.094(8) -0.004(6) 0.013(5) -0.017(4)
C35 0.078(7) 0.051(5) 0.065(6) -0.005(5) 0.024(5) -0.003(5)
C41 0.101(5) 0.046(3) 0.094(5) -0.011(4) 0.018(4) 0.005(4)
C42 0.101(5) 0.046(3) 0.096(5) -0.011(3) 0.017(4) 0.002(3)
C43 0.103(5) 0.049(3) 0.098(5) -0.008(4) 0.016(4) 0.001(4)
C44 0.106(6) 0.061(4) 0.100(6) -0.004(4) 0.013(5) 0.001(5)
C45 0.102(6) 0.045(4) 0.096(6) -0.013(4) 0.018(5) 0.003(5)
C41B 0.101(5) 0.046(3) 0.094(5) -0.011(4) 0.018(4) 0.005(4)
C42B 0.101(5) 0.046(3) 0.096(5) -0.011(3) 0.017(4) 0.002(3)
C43B 0.103(5) 0.049(3) 0.098(5) -0.008(4) 0.016(4) 0.001(4)
C44B 0.106(6) 0.061(4) 0.100(6) -0.004(4) 0.013(5) 0.001(5)
C45B 0.102(6) 0.045(4) 0.096(6) -0.013(4) 0.018(5) 0.003(5)
N1 0.045(4) 0.041(4) 0.033(3) -0.009(3) 0.013(3) 0.001(3)
C51 0.054(5) 0.053(5) 0.044(5) -0.007(4) 0.019(4) -0.011(4)
C52 0.097(8) 0.070(7) 0.057(6) 0.005(5) 0.015(5) -0.027(6)
C53 0.043(4) 0.056(5) 0.040(5) 0.005(4) 0.010(4) 0.005(4)
C54 0.046(5) 0.066(6) 0.071(7) 0.025(5) 0.007(5) 0.005(5)
C55 0.064(6) 0.042(4) 0.043(5) -0.006(4) 0.002(4) 0.004(4)
C56 0.047(5) 0.093(7) 0.056(6) 0.001(5) -0.004(4) -0.010(5)
C57 0.050(5) 0.077(6) 0.039(5) -0.015(5) 0.005(4) 0.009(5)
C58 0.048(5) 0.053(5) 0.077(7) -0.017(5) 0.011(4) -0.007(4)
N2 0.0335(19) 0.065(3) 0.035(2) -0.005(2) -0.0075(16) 0.003(2)
C61 0.034(2) 0.065(4) 0.035(3) -0.005(3) -0.007(2) 0.003(2)
C62 0.035(4) 0.068(5) 0.037(4) -0.008(4) -0.005(3) 0.000(4)
C63 0.036(2) 0.064(4) 0.034(2) -0.006(2) -0.0063(19) 0.005(3)
C64 0.042(3) 0.065(5) 0.038(3) -0.001(4) -0.001(2) 0.010(4)
C65 0.035(2) 0.065(4) 0.036(3) -0.005(3) -0.008(2) 0.002(2)
C66 0.038(4) 0.065(4) 0.040(4) -0.004(4) -0.008(4) 0.001(3)
C67 0.034(2) 0.065(4) 0.036(2) -0.004(3) -0.009(2) 0.003(2)
C68 0.042(4) 0.066(4) 0.044(4) -0.004(4) -0.013(4) -0.003(4)
N2B 0.0335(19) 0.065(3) 0.035(2) -0.005(2) -0.0075(16) 0.003(2)
C61B 0.034(2) 0.065(4) 0.035(3) -0.005(3) -0.007(2) 0.003(2)
C62B 0.035(4) 0.068(5) 0.037(4) -0.008(4) -0.005(3) 0.000(4)
C63B 0.036(2) 0.064(4) 0.034(2) -0.006(2) -0.0063(19) 0.005(3)
C64B 0.042(3) 0.065(5) 0.038(3) -0.001(4) -0.001(2) 0.010(4)
C65B 0.035(2) 0.065(4) 0.036(3) -0.005(3) -0.008(2) 0.002(2)
C66B 0.038(4) 0.065(4) 0.040(4) -0.004(4) -0.008(4) 0.001(3)
C67B 0.034(2) 0.065(4) 0.036(2) -0.004(3) -0.009(2) 0.003(2)
C68B 0.042(4) 0.066(4) 0.044(4) -0.004(4) -0.013(4) -0.003(4)

loop_
_atom_type_symbol
_atom_type_description
_atom_type_scat_dispersion_real
_atom_type_scat_dispersion_imag
_atom_type_scat_source
C C 0.0033 0.0016 'International Tables Vol C Tables 4.2.6.8 and 6.1.1.4'
H H 0.0000 0.0000 'International Tables Vol C Tables 4.2.6.8 and 6.1.1.4'
N N 0.0061 0.0033 'International Tables Vol C Tables 4.2.6.8 and 6.1.1.4'
S S 0.1246 0.1234 'International Tables Vol C Tables 4.2.6.8 and 6.1.1.4'
Fe Fe 0.3463 0.8444 'International Tables Vol C Tables 4.2.6.8 and 6.1.1.4'

loop_
_geom_angle_atom_site_label_1
_geom_angle_atom_site_label_2
_geom_angle_atom_site_label_3
_geom_angle
_geom_angle_site_symmetry_1
_geom_angle_site_symmetry_3
S1 Fe1 S11 115.72(7) 2_656 .
S1 Fe1 S2 104.86(7) 2_656 .
S11 Fe1 S2 111.68(7) . .
S1 Fe1 S2 104.42(7) 2_656 2_656
S11 Fe1 S2 114.21(7) . 2_656
S2 Fe1 S2 104.91(6) . 2_656
S1 Fe1 Fe2 54.82(5) 2_656 .
S11 Fe1 Fe2 144.05(6) . .
S2 Fe1 Fe2 52.28(5) . .
S2 Fe1 Fe2 101.56(5) 2_656 .
S1 Fe1 Fe2 54.54(5) 2_656 2_656
S11 Fe1 Fe2 146.49(6) . 2_656
S2 Fe1 Fe2 101.76(5) . 2_656
S2 Fe1 Fe2 52.15(5) 2_656 2_656
Fe2 Fe1 Fe2 61.84(4) . 2_656
S1 Fe1 Fe1 101.50(5) 2_656 2_656
S11 Fe1 Fe1 142.76(5) . 2_656
S2 Fe1 Fe1 53.76(5) . 2_656
S2 Fe1 Fe1 53.39(5) 2_656 2_656
Fe2 Fe1 Fe1 59.67(3) . 2_656
Fe2 Fe1 Fe1 59.56(3) 2_656 2_656
S2 Fe2 S21 111.69(8) . .
S2 Fe2 S1 104.72(7) . .
S21 Fe2 S1 117.34(8) . .
S2 Fe2 S1 104.51(7) . 2_656
S21 Fe2 S1 113.67(7) . 2_656
S1 Fe2 S1 103.67(6) . 2_656
S2 Fe2 Fe1 54.50(5) . .
S21 Fe2 Fe1 141.95(7) . .
S1 Fe2 Fe1 100.71(5) . .
S1 Fe2 Fe1 52.23(5) 2_656 .
S2 Fe2 Fe1 54.74(5) . 2_656
S21 Fe2 Fe1 145.89(6) . 2_656
S1 Fe2 Fe1 52.26(5) . 2_656
S1 Fe2 Fe1 100.39(5) 2_656 2_656
Fe1 Fe2 Fe1 60.77(4) . 2_656
S2 Fe2 Fe2 101.28(5) . 2_656
S21 Fe2 Fe2 146.93(6) . 2_656
S1 Fe2 Fe2 53.09(5) . 2_656
S1 Fe2 Fe2 52.80(5) 2_656 2_656
Fe1 Fe2 Fe2 59.13(3) . 2_656
Fe1 Fe2 Fe2 59.03(3) 2_656 2_656
Fe1 S1 Fe2 73.21(6) 2_656 .
Fe1 S1 Fe2 72.95(6) 2_656 2_656
Fe2 S1 Fe2 74.10(6) . 2_656
Fe2 S2 Fe1 73.23(6) . .
Fe2 S2 Fe1 73.11(6) . 2_656
Fe1 S2 Fe1 72.85(6) . 2_656
C11 S11 Fe1 100.8(2) . .
C21 S21 Fe2 106.7(5) . .
C21B S21 Fe2 101.3(18) . .
C12 C11 S11 114.2(6) . .
C12 C11 H11A 108.7 . .
S11 C11 H11A 108.7 . .
C12 C11 H11B 108.7 . .
S11 C11 H11B 108.7 . .
H11A C11 H11B 107.6 . .
C11 C12 C13 111.6(6) . .
C11 C12 C15 110.0(6) . .
C13 C12 C15 109.2(7) . .
C11 C12 H12 108.6 . .
C13 C12 H12 108.6 . .
C15 C12 H12 108.6 . .
C12 C13 C14 113.2(7) . .
C12 C13 H13A 108.9 . .
C14 C13 H13A 108.9 . .
C12 C13 H13B 108.9 . .
C14 C13 H13B 108.9 . .
H13A C13 H13B 107.8 . .
C13 C14 H14A 109.5 . .
C13 C14 H14B 109.5 . .
H14A C14 H14B 109.5 . .
C13 C14 H14C 109.5 . .
H14A C14 H14C 109.5 . .
H14B C14 H14C 109.5 . .
C12 C15 H15A 109.5 . .
C12 C15 H15B 109.5 . .
H15A C15 H15B 109.5 . .
C12 C15 H15C 109.5 . .
H15A C15 H15C 109.5 . .
H15B C15 H15C 109.5 . .
C22 C21 S21 111.6(8) . .
C22 C21 H21A 109.3 . .
S21 C21 H21A 109.3 . .
C22 C21 H21B 109.3 . .
S21 C21 H21B 109.3 . .
H21A C21 H21B 108.0 . .
C23 C22 C25 112.1(10) . .
C23 C22 C21 106.7(11) . .
C25 C22 C21 111.5(11) . .
C23 C22 H22 108.8 . .
C25 C22 H22 108.8 . .
C21 C22 H22 108.8 . .
C22 C23 C24 117.7(11) . .
C22 C23 H23A 107.9 . .
C24 C23 H23A 107.9 . .
C22 C23 H23B 107.9 . .
C24 C23 H23B 107.9 . .
H23A C23 H23B 107.2 . .
C23 C24 H24A 109.5 . .
C23 C24 H24B 109.5 . .
H24A C24 H24B 109.5 . .
C23 C24 H24C 109.5 . .
H24A C24 H24C 109.5 . .
H24B C24 H24C 109.5 . .
C22 C25 H25A 109.5 . .
C22 C25 H25B 109.5 . .
H25A C25 H25B 109.5 . .
C22 C25 H25C 109.5 . .
H25A C25 H25C 109.5 . .
H25B C25 H25C 109.5 . .
C22B C21B S21 114(2) . .
C22B C21B H21C 108.8 . .
S21 C21B H21C 108.8 . .
C22B C21B H21D 108.8 . .
S21 C21B H21D 108.8 . .
H21C C21B H21D 107.7 . .
C23B C22B C25B 122(4) . .
C23B C22B C21B 115(3) . .
C25B C22B C21B 102(3) . .
C23B C22B H22A 105.6 . .
C25B C22B H22A 105.6 . .
C21B C22B H22A 105.6 . .
C22B C23B C24B 110(2) . .
C22B C23B H23C 109.7 . .
C24B C23B H23C 109.7 . .
C22B C23B H23D 109.7 . .
C24B C23B H23D 109.7 . .
H23C C23B H23D 108.2 . .
C23B C24B H24D 109.5 . .
C23B C24B H24E 109.5 . .
H24D C24B H24E 109.5 . .
C23B C24B H24F 109.5 . .
H24D C24B H24F 109.5 . .
H24E C24B H24F 109.5 . .
C22B C25B H25D 109.5 . .
C22B C25B H25E 109.5 . .
H25D C25B H25E 109.5 . .
C22B C25B H25F 109.5 . .
H25D C25B H25F 109.5 . .
H25E C25B H25F 109.5 . .
S3 Fe3 S31 111.46(7) 2_557 .
S3 Fe3 S4 104.44(7) 2_557 2_557
S31 Fe3 S4 113.31(7) . 2_557
S3 Fe3 S4 103.77(7) 2_557 .
S31 Fe3 S4 117.85(7) . .
S4 Fe3 S4 104.73(6) 2_557 .
S3 Fe3 Fe4 54.64(5) 2_557 2_557
S31 Fe3 Fe4 141.97(7) . 2_557
S4 Fe3 Fe4 52.24(5) 2_557 2_557
S4 Fe3 Fe4 100.18(5) . 2_557
S3 Fe3 Fe4 54.28(5) 2_557 .
S31 Fe3 Fe4 146.37(7) . .
S4 Fe3 Fe4 100.19(5) 2_557 .
S4 Fe3 Fe4 52.10(5) . .
Fe4 Fe3 Fe4 59.85(4) 2_557 .
S3 Fe3 Fe3 101.93(5) 2_557 2_557
S31 Fe3 Fe3 146.53(5) . 2_557
S4 Fe3 Fe3 53.39(5) 2_557 2_557
S4 Fe3 Fe3 53.14(5) . 2_557
Fe4 Fe3 Fe3 59.52(3) 2_557 2_557
Fe4 Fe3 Fe3 59.31(3) . 2_557
S4 Fe4 S41 118.70(8) . .
S4 Fe4 S3 104.08(7) . 2_557
S41 Fe4 S3 109.74(7) . 2_557
S4 Fe4 S3 104.18(7) . .
S41 Fe4 S3 112.90(7) . .
S3 Fe4 S3 106.22(6) 2_557 .
S4 Fe4 Fe4 102.24(5) . 2_557
S41 Fe4 Fe4 139.02(6) . 2_557
S3 Fe4 Fe4 54.18(5) 2_557 2_557
S3 Fe4 Fe4 53.84(5) . 2_557
S4 Fe4 Fe3 54.51(5) . 2_557
S41 Fe4 Fe3 148.27(6) . 2_557
S3 Fe4 Fe3 101.74(5) 2_557 2_557
S3 Fe4 Fe3 52.11(5) . 2_557
Fe4 Fe4 Fe3 60.19(3) 2_557 2_557
S4 Fe4 Fe3 54.61(5) . .
S41 Fe4 Fe3 145.28(6) . .
S3 Fe4 Fe3 52.09(5) 2_557 .
S3 Fe4 Fe3 101.29(5) . .
Fe4 Fe4 Fe3 59.96(3) 2_557 .
Fe3 Fe4 Fe3 61.17(4) 2_557 .
Fe3 S3 Fe4 73.63(6) 2_557 2_557
Fe3 S3 Fe4 73.25(6) 2_557 .
Fe4 S3 Fe4 71.98(6) 2_557 .
Fe4 S4 Fe3 73.25(5) . 2_557
Fe4 S4 Fe3 73.29(5) . .
Fe3 S4 Fe3 73.47(6) 2_557 .
C31 S31 Fe3 107.8(3) . .
C41 S41 Fe4 102.0(4) . .
C32 C31 S31 115.4(7) . .
C32 C31 H31A 108.4 . .
S31 C31 H31A 108.4 . .
C32 C31 H31B 108.4 . .
S31 C31 H31B 108.4 . .
H31A C31 H31B 107.5 . .
C33 C32 C35 111.1(8) . .
C33 C32 C31 113.2(8) . .
C35 C32 C31 108.6(8) . .
C33 C32 H32 107.9 . .
C35 C32 H32 107.9 . .
C31 C32 H32 107.9 . .
C32 C33 C34 114.5(8) . .
C32 C33 H33A 108.6 . .
C34 C33 H33A 108.6 . .
C32 C33 H33B 108.6 . .
C34 C33 H33B 108.6 . .
H33A C33 H33B 107.6 . .
C33 C34 H34A 109.5 . .
C33 C34 H34B 109.5 . .
H34A C34 H34B 109.5 . .
C33 C34 H34C 109.5 . .
H34A C34 H34C 109.5 . .
H34B C34 H34C 109.5 . .
C32 C35 H35A 109.5 . .
C32 C35 H35B 109.5 . .
H35A C35 H35B 109.5 . .
C32 C35 H35C 109.5 . .
H35A C35 H35C 109.5 . .
H35B C35 H35C 109.5 . .
C42 C41 S41 116.0(12) . .
C42 C41 H41A 108.3 . .
S41 C41 H41A 108.3 . .
C42 C41 H41B 108.3 . .
S41 C41 H41B 108.3 . .
H41A C41 H41B 107.4 . .
C43 C42 C45 107(2) . .
C43 C42 C41 114(2) . .
C45 C42 C41 116.1(19) . .
C43 C42 H42 106.4 . .
C45 C42 H42 106.4 . .
C41 C42 H42 106.4 . .
C42 C43 C44 117(2) . .
C42 C43 H43A 108.1 . .
C44 C43 H43A 108.1 . .
C42 C43 H43B 108.1 . .
C44 C43 H43B 108.1 . .
H43A C43 H43B 107.3 . .
C43 C44 H44A 109.5 . .
C43 C44 H44B 109.5 . .
H44A C44 H44B 109.5 . .
C43 C44 H44C 109.5 . .
H44A C44 H44C 109.5 . .
H44B C44 H44C 109.5 . .
C42 C45 H45A 109.5 . .
C42 C45 H45B 109.5 . .
H45A C45 H45B 109.5 . .
C42 C45 H45C 109.5 . .
H45A C45 H45C 109.5 . .
H45B C45 H45C 109.5 . .
C43B C42B C45B 116(2) . .
C43B C42B H42A 103.8 . .
C45B C42B H42A 103.8 . .
C42B C43B C44B 96(3) . .
C42B C43B H43C 112.6 . .
C44B C43B H43C 112.6 . .
C42B C43B H43D 112.6 . .
C44B C43B H43D 112.6 . .
H43C C43B H43D 110.1 . .
C43B C44B H44D 109.5 . .
C43B C44B H44E 109.5 . .
H44D C44B H44E 109.5 . .
C43B C44B H44F 109.5 . .
H44D C44B H44F 109.5 . .
H44E C44B H44F 109.5 . .
C42B C45B H45D 109.5 . .
C42B C45B H45E 109.5 . .
H45D C45B H45E 109.5 . .
C42B C45B H45F 109.5 . .
H45D C45B H45F 109.5 . .
H45E C45B H45F 109.5 . .
C51 N1 C53 111.6(6) . .
C51 N1 C57 105.8(6) . .
C53 N1 C57 113.2(6) . .
C51 N1 C55 109.9(6) . .
C53 N1 C55 106.8(5) . .
C57 N1 C55 109.4(6) . .
N1 C51 C52 115.2(7) . .
N1 C51 H51A 108.5 . .
C52 C51 H51A 108.5 . .
N1 C51 H51B 108.5 . .
C52 C51 H51B 108.5 . .
H51A C51 H51B 107.5 . .
C51 C52 H52A 109.5 . .
C51 C52 H52B 109.5 . .
H52A C52 H52B 109.5 . .
C51 C52 H52C 109.5 . .
H52A C52 H52C 109.5 . .
H52B C52 H52C 109.5 . .
N1 C53 C54 113.8(6) . .
N1 C53 H53A 108.8 . .
C54 C53 H53A 108.8 . .
N1 C53 H53B 108.8 . .
C54 C53 H53B 108.8 . .
H53A C53 H53B 107.7 . .
C53 C54 H54A 109.5 . .
C53 C54 H54B 109.5 . .
H54A C54 H54B 109.5 . .
C53 C54 H54C 109.5 . .
H54A C54 H54C 109.5 . .
H54B C54 H54C 109.5 . .
C56 C55 N1 116.3(7) . .
C56 C55 H55A 108.2 . .
N1 C55 H55A 108.2 . .
C56 C55 H55B 108.2 . .
N1 C55 H55B 108.2 . .
H55A C55 H55B 107.4 . .
C55 C56 H56A 109.5 . .
C55 C56 H56B 109.5 . .
H56A C56 H56B 109.5 . .
C55 C56 H56C 109.5 . .
H56A C56 H56C 109.5 . .
H56B C56 H56C 109.5 . .
C58 C57 N1 116.3(7) . .
C58 C57 H57A 108.2 . .
N1 C57 H57A 108.2 . .
C58 C57 H57B 108.2 . .
N1 C57 H57B 108.2 . .
H57A C57 H57B 107.4 . .
C57 C58 H58A 109.5 . .
C57 C58 H58B 109.5 . .
H58A C58 H58B 109.5 . .
C57 C58 H58C 109.5 . .
H58A C58 H58C 109.5 . .
H58B C58 H58C 109.5 . .
C67 N2 C63 116(3) . .
C67 N2 C61 109(3) . .
C63 N2 C61 104.2(18) . .
C67 N2 C65 107.9(15) . .
C63 N2 C65 108(3) . .
C61 N2 C65 112(2) . .
C62 C61 N2 114(2) . .
C62 C61 H61C 108.8 . .
N2 C61 H61C 108.8 . .
C62 C61 H61D 108.8 . .
N2 C61 H61D 108.8 . .
H61C C61 H61D 107.7 . .
C61 C62 H62D 109.5 . .
C61 C62 H62E 109.5 . .
H62D C62 H62E 109.5 . .
C61 C62 H62F 109.5 . .
H62D C62 H62F 109.5 . .
H62E C62 H62F 109.5 . .
N2 C63 C64 116(3) . .
N2 C63 H63C 108.4 . .
C64 C63 H63C 108.4 . .
N2 C63 H63D 108.4 . .
C64 C63 H63D 108.4 . .
H63C C63 H63D 107.5 . .
C63 C64 H64D 109.5 . .
C63 C64 H64E 109.5 . .
H64D C64 H64E 109.5 . .
C63 C64 H64F 109.5 . .
H64D C64 H64F 109.5 . .
H64E C64 H64F 109.5 . .
N2 C65 C66 116.7(16) . .
N2 C65 H65C 108.1 . .
C66 C65 H65C 108.1 . .
N2 C65 H65D 108.1 . .
C66 C65 H65D 108.1 . .
H65C C65 H65D 107.3 . .
C65 C66 H66D 109.5 . .
C65 C66 H66E 109.5 . .
H66D C66 H66E 109.5 . .
C65 C66 H66F 109.5 . .
H66D C66 H66F 109.5 . .
H66E C66 H66F 109.5 . .
N2 C67 C68 113.6(16) . .
N2 C67 H67C 108.8 . .
C68 C67 H67C 108.8 . .
N2 C67 H67D 108.8 . .
C68 C67 H67D 108.8 . .
H67C C67 H67D 107.7 . .
C67 C68 H68D 109.5 . .
C67 C68 H68E 109.5 . .
H68D C68 H68E 109.5 . .
C67 C68 H68F 109.5 . .
H68D C68 H68F 109.5 . .
H68E C68 H68F 109.5 . .
C67B N2B C63B 108.4(19) . .
C67B N2B C61B 110.9(18) . .
C63B N2B C61B 106.4(12) . .
C67B N2B C65B 106.0(10) . .
C63B N2B C65B 112.9(19) . .
C61B N2B C65B 112.3(18) . .
C62B C61B N2B 115.1(16) . .
C62B C61B H61A 108.5 . .
N2B C61B H61A 108.5 . .
C62B C61B H61B 108.5 . .
N2B C61B H61B 108.5 . .
H61A C61B H61B 107.5 . .
C61B C62B H62A 109.5 . .
C61B C62B H62B 109.5 . .
H62A C62B H62B 109.5 . .
C61B C62B H62C 109.5 . .
H62A C62B H62C 109.5 . .
H62B C62B H62C 109.5 . .
N2B C63B C64B 109.9(18) . .
N2B C63B H63A 109.7 . .
C64B C63B H63A 109.7 . .
N2B C63B H63B 109.7 . .
C64B C63B H63B 109.7 . .
H63A C63B H63B 108.2 . .
C63B C64B H64A 109.5 . .
C63B C64B H64B 109.5 . .
H64A C64B H64B 109.5 . .
C63B C64B H64C 109.5 . .
H64A C64B H64C 109.5 . .
H64B C64B H64C 109.5 . .
C66B C65B N2B 114.2(11) . .
C66B C65B H65A 108.7 . .
N2B C65B H65A 108.7 . .
C66B C65B H65B 108.7 . .
N2B C65B H65B 108.7 . .
H65A C65B H65B 107.6 . .
C65B C66B H66A 109.5 . .
C65B C66B H66B 109.5 . .
H66A C66B H66B 109.5 . .
C65B C66B H66C 109.5 . .
H66A C66B H66C 109.5 . .
H66B C66B H66C 109.5 . .
N2B C67B C68B 113.7(11) . .
N2B C67B H67A 108.8 . .
C68B C67B H67A 108.8 . .
N2B C67B H67B 108.8 . .
C68B C67B H67B 108.8 . .
H67A C67B H67B 107.7 . .
C67B C68B H68A 109.5 . .
C67B C68B H68B 109.5 . .
H68A C68B H68B 109.5 . .
C67B C68B H68C 109.5 . .
H68A C68B H68C 109.5 . .
H68B C68B H68C 109.5 . .

loop_
_geom_bond_atom_site_label_1
_geom_bond_atom_site_label_2
_geom_bond_distance
_geom_bond_site_symmetry_2
Fe1 S1 2.2404(18) 2_656
Fe1 S11 2.249(2) .
Fe1 S2 2.3039(17) .
Fe1 S2 2.3148(18) 2_656
Fe1 Fe2 2.7096(12) .
Fe1 Fe2 2.7126(12) 2_656
Fe1 Fe1 2.7425(18) 2_656
Fe2 S2 2.2385(18) .
Fe2 S21 2.2522(19) .
Fe2 S1 2.3078(19) .
Fe2 S1 2.3166(18) 2_656
Fe2 Fe1 2.7126(12) 2_656
Fe2 Fe2 2.7862(17) 2_656
S1 Fe1 2.2405(18) 2_656
S1 Fe2 2.3165(18) 2_656
S2 Fe1 2.3148(18) 2_656
S11 C11 1.823(7) .
S21 C21 1.811(11) .
S21 C21B 1.88(3) .
C11 C12 1.501(10) .
C11 H11A 0.9900 .
C11 H11B 0.9900 .
C12 C13 1.529(10) .
C12 C15 1.540(11) .
C12 H12 1.0000 .
C13 C14 1.541(11) .
C13 H13A 0.9900 .
C13 H13B 0.9900 .
C14 H14A 0.9800 .
C14 H14B 0.9800 .
C14 H14C 0.9800 .
C15 H15A 0.9800 .
C15 H15B 0.9800 .
C15 H15C 0.9800 .
C21 C22 1.568(16) .
C21 H21A 0.9900 .
C21 H21B 0.9900 .
C22 C23 1.438(16) .
C22 C25 1.544(15) .
C22 H22 1.0000 .
C23 C24 1.539(15) .
C23 H23A 0.9900 .
C23 H23B 0.9900 .
C24 H24A 0.9800 .
C24 H24B 0.9800 .
C24 H24C 0.9800 .
C25 H25A 0.9800 .
C25 H25B 0.9800 .
C25 H25C 0.9800 .
C21B C22B 1.59(2) .
C21B H21C 0.9900 .
C21B H21D 0.9900 .
C22B C23B 1.45(2) .
C22B C25B 1.55(2) .
C22B H22A 1.0000 .
C23B C24B 1.55(2) .
C23B H23C 0.9900 .
C23B H23D 0.9900 .
C24B H24D 0.9800 .
C24B H24E 0.9800 .
C24B H24F 0.9800 .
C25B H25D 0.9800 .
C25B H25E 0.9800 .
C25B H25F 0.9800 .
Fe3 S3 2.2421(17) 2_557
Fe3 S31 2.2599(19) .
Fe3 S4 2.3132(19) 2_557
Fe3 S4 2.3206(18) .
Fe3 Fe4 2.7205(12) 2_557
Fe3 Fe4 2.7266(12) .
Fe3 Fe3 2.7717(18) 2_557
Fe4 S4 2.2463(17) .
Fe4 S41 2.247(2) .
Fe4 S3 2.3071(17) 2_557
Fe4 S3 2.3170(18) .
Fe4 Fe4 2.7174(17) 2_557
Fe4 Fe3 2.7206(12) 2_557
S3 Fe3 2.2421(17) 2_557
S3 Fe4 2.3071(17) 2_557
S4 Fe3 2.3132(19) 2_557
S31 C31 1.802(8) .
S41 C41 1.815(11) .
C31 C32 1.550(13) .
C31 H31A 0.9900 .
C31 H31B 0.9900 .
C32 C33 1.509(12) .
C32 C35 1.524(13) .
C32 H32 1.0000 .
C33 C34 1.510(12) .
C33 H33A 0.9900 .
C33 H33B 0.9900 .
C34 H34A 0.9800 .
C34 H34B 0.9800 .
C34 H34C 0.9800 .
C35 H35A 0.9800 .
C35 H35B 0.9800 .
C35 H35C 0.9800 .
C41 C42 1.537(17) .
C41 H41A 0.9900 .
C41 H41B 0.9900 .
C42 C43 1.45(2) .
C42 C45 1.47(2) .
C42 H42 1.0000 .
C43 C44 1.57(2) .
C43 H43A 0.9900 .
C43 H43B 0.9900 .
C44 H44A 0.9800 .
C44 H44B 0.9800 .
C44 H44C 0.9800 .
C45 H45A 0.9800 .
C45 H45B 0.9800 .
C45 H45C 0.9800 .
C42B C43B 1.45(2) .
C42B C45B 1.46(2) .
C42B H42A 1.0000 .
C43B C44B 1.56(2) .
C43B H43C 0.9900 .
C43B H43D 0.9900 .
C44B H44D 0.9800 .
C44B H44E 0.9800 .
C44B H44F 0.9800 .
C45B H45D 0.9800 .
C45B H45E 0.9800 .
C45B H45F 0.9800 .
N1 C51 1.477(9) .
N1 C53 1.506(9) .
N1 C57 1.513(10) .
N1 C55 1.527(10) .
C51 C52 1.545(12) .
C51 H51A 0.9900 .
C51 H51B 0.9900 .
C52 H52A 0.9800 .
C52 H52B 0.9800 .
C52 H52C 0.9800 .
C53 C54 1.513(12) .
C53 H53A 0.9900 .
C53 H53B 0.9900 .
C54 H54A 0.9800 .
C54 H54B 0.9800 .
C54 H54C 0.9800 .
C55 C56 1.495(11) .
C55 H55A 0.9900 .
C55 H55B 0.9900 .
C56 H56A 0.9800 .
C56 H56B 0.9800 .
C56 H56C 0.9800 .
C57 C58 1.502(12) .
C57 H57A 0.9900 .
C57 H57B 0.9900 .
C58 H58A 0.9800 .
C58 H58B 0.9800 .
C58 H58C 0.9800 .
N2 C67 1.514(16) .
N2 C63 1.524(16) .
N2 C61 1.537(16) .
N2 C65 1.542(16) .
C61 C62 1.517(16) .
C61 H61C 0.9900 .
C61 H61D 0.9900 .
C62 H62D 0.9800 .
C62 H62E 0.9800 .
C62 H62F 0.9800 .
C63 C64 1.551(18) .
C63 H63C 0.9900 .
C63 H63D 0.9900 .
C64 H64D 0.9800 .
C64 H64E 0.9800 .
C64 H64F 0.9800 .
C65 C66 1.566(18) .
C65 H65C 0.9900 .
C65 H65D 0.9900 .
C66 H66D 0.9800 .
C66 H66E 0.9800 .
C66 H66F 0.9800 .
C67 C68 1.529(19) .
C67 H67C 0.9900 .
C67 H67D 0.9900 .
C68 H68D 0.9800 .
C68 H68E 0.9800 .
C68 H68F 0.9800 .
N2B C67B 1.506(13) .
N2B C63B 1.525(14) .
N2B C61B 1.539(13) .
N2B C65B 1.551(13) .
C61B C62B 1.520(13) .
C61B H61A 0.9900 .
C61B H61B 0.9900 .
C62B H62A 0.9800 .
C62B H62B 0.9800 .
C62B H62C 0.9800 .
C63B C64B 1.554(15) .
C63B H63A 0.9900 .
C63B H63B 0.9900 .
C64B H64A 0.9800 .
C64B H64B 0.9800 .
C64B H64C 0.9800 .
C65B C66B 1.546(15) .
C65B H65A 0.9900 .
C65B H65B 0.9900 .
C66B H66A 0.9800 .
C66B H66B 0.9800 .
C66B H66C 0.9800 .
C67B C68B 1.546(16) .
C67B H67A 0.9900 .
C67B H67B 0.9900 .
C68B H68A 0.9800 .
C68B H68B 0.9800 .
C68B H68C 0.9800 .

loop_
_geom_torsion_atom_site_label_1
_geom_torsion_atom_site_label_2
_geom_torsion_atom_site_label_3
_geom_torsion_atom_site_label_4
_geom_torsion
_geom_torsion_site_symmetry_1
_geom_torsion_site_symmetry_4
S1 Fe1 Fe2 S2 -160.39(8) 2_656 .
S11 Fe1 Fe2 S2 -74.28(12) . .
S2 Fe1 Fe2 S2 100.01(7) 2_656 .
Fe2 Fe1 Fe2 S2 134.94(7) 2_656 .
Fe1 Fe1 Fe2 S2 65.58(6) 2_656 .
S1 Fe1 Fe2 S21 -80.46(12) 2_656 .
S11 Fe1 Fe2 S21 5.66(16) . .
S2 Fe1 Fe2 S21 79.94(12) . .
S2 Fe1 Fe2 S21 179.94(11) 2_656 .
Fe2 Fe1 Fe2 S21 -145.13(11) 2_656 .
Fe1 Fe1 Fe2 S21 145.52(11) 2_656 .
S1 Fe1 Fe2 S1 99.08(8) 2_656 .
S11 Fe1 Fe2 S1 -174.80(11) . .
S2 Fe1 Fe2 S1 -100.53(8) . .
S2 Fe1 Fe2 S1 -0.52(7) 2_656 .
Fe2 Fe1 Fe2 S1 34.41(5) 2_656 .
Fe1 Fe1 Fe2 S1 -34.94(5) 2_656 .
S11 Fe1 Fe2 S1 86.12(12) . 2_656
S2 Fe1 Fe2 S1 160.39(8) . 2_656
S2 Fe1 Fe2 S1 -99.60(7) 2_656 2_656
Fe2 Fe1 Fe2 S1 -64.67(6) 2_656 2_656
Fe1 Fe1 Fe2 S1 -134.03(7) 2_656 2_656
S1 Fe1 Fe2 Fe1 134.03(7) 2_656 2_656
S11 Fe1 Fe2 Fe1 -139.86(11) . 2_656
S2 Fe1 Fe2 Fe1 -65.58(6) . 2_656
S2 Fe1 Fe2 Fe1 34.43(5) 2_656 2_656
Fe2 Fe1 Fe2 Fe1 69.36(4) 2_656 2_656
S1 Fe1 Fe2 Fe2 64.67(6) 2_656 2_656
S11 Fe1 Fe2 Fe2 150.79(11) . 2_656
S2 Fe1 Fe2 Fe2 -134.94(7) . 2_656
S2 Fe1 Fe2 Fe2 -34.93(5) 2_656 2_656
Fe1 Fe1 Fe2 Fe2 -69.36(4) 2_656 2_656
S2 Fe2 S1 Fe1 -16.64(7) . 2_656
S21 Fe2 S1 Fe1 -141.12(8) . 2_656
S1 Fe2 S1 Fe1 92.66(7) 2_656 2_656
Fe1 Fe2 S1 Fe1 39.20(6) . 2_656
Fe2 Fe2 S1 Fe1 76.55(5) 2_656 2_656
S2 Fe2 S1 Fe2 -93.19(6) . 2_656
S21 Fe2 S1 Fe2 142.33(7) . 2_656
S1 Fe2 S1 Fe2 16.10(9) 2_656 2_656
Fe1 Fe2 S1 Fe2 -37.35(5) . 2_656
Fe1 Fe2 S1 Fe2 -76.55(5) 2_656 2_656
S21 Fe2 S2 Fe1 -139.22(7) . .
S1 Fe2 S2 Fe1 92.78(6) . .
S1 Fe2 S2 Fe1 -15.90(6) 2_656 .
Fe1 Fe2 S2 Fe1 76.68(5) 2_656 .
Fe2 Fe2 S2 Fe1 38.28(6) 2_656 .
S21 Fe2 S2 Fe1 144.09(7) . 2_656
S1 Fe2 S2 Fe1 16.10(6) . 2_656
S1 Fe2 S2 Fe1 -92.59(6) 2_656 2_656
Fe1 Fe2 S2 Fe1 -76.68(5) . 2_656
Fe2 Fe2 S2 Fe1 -38.40(6) 2_656 2_656
S1 Fe1 S2 Fe2 16.49(7) 2_656 .
S11 Fe1 S2 Fe2 142.55(7) . .
S2 Fe1 S2 Fe2 -93.22(8) 2_656 .
Fe2 Fe1 S2 Fe2 -39.60(6) 2_656 .
Fe1 Fe1 S2 Fe2 -77.02(5) 2_656 .
S1 Fe1 S2 Fe1 93.51(6) 2_656 2_656
S11 Fe1 S2 Fe1 -140.43(6) . 2_656
S2 Fe1 S2 Fe1 -16.20(9) 2_656 2_656
Fe2 Fe1 S2 Fe1 77.02(5) . 2_656
Fe2 Fe1 S2 Fe1 37.42(5) 2_656 2_656
S1 Fe1 S11 C11 172.7(3) 2_656 .
S2 Fe1 S11 C11 52.8(3) . .
S2 Fe1 S11 C11 -66.0(3) 2_656 .
Fe2 Fe1 S11 C11 107.9(3) . .
Fe2 Fe1 S11 C11 -123.4(3) 2_656 .
Fe1 Fe1 S11 C11 -5.3(3) 2_656 .
S2 Fe2 S21 C21 163.4(4) . .
S1 Fe2 S21 C21 -75.7(4) . .
S1 Fe2 S21 C21 45.5(4) 2_656 .
Fe1 Fe2 S21 C21 103.8(4) . .
Fe1 Fe2 S21 C21 -137.9(4) 2_656 .
Fe2 Fe2 S21 C21 -12.1(5) 2_656 .
S2 Fe2 S21 C21B -178.9(12) . .
S1 Fe2 S21 C21B -58.0(12) . .
S1 Fe2 S21 C21B 63.1(12) 2_656 .
Fe1 Fe2 S21 C21B 121.5(12) . .
Fe1 Fe2 S21 C21B -120.3(12) 2_656 .
Fe2 Fe2 S21 C21B 5.6(12) 2_656 .
Fe1 S11 C11 C12 167.7(5) . .
S11 C11 C12 C13 -175.7(5) . .
S11 C11 C12 C15 62.9(8) . .
C11 C12 C13 C14 70.6(9) . .
C15 C12 C13 C14 -167.5(8) . .
C21B S21 C21 C22 21(6) . .
Fe2 S21 C21 C22 95.8(10) . .
S21 C21 C22 C23 -169.6(10) . .
S21 C21 C22 C25 67.7(12) . .
C25 C22 C23 C24 -55.4(16) . .
C21 C22 C23 C24 -177.7(12) . .
C21 S21 C21B C22B -151(9) . .
Fe2 S21 C21B C22B 100(3) . .
S21 C21B C22B C23B -164(3) . .
S21 C21B C22B C25B 62(4) . .
C25B C22B C23B C24B 88(5) . .
C21B C22B C23B C24B -36(5) . .
S3 Fe3 Fe4 S4 -158.66(8) 2_557 .
S31 Fe3 Fe4 S4 -84.18(13) . .
S4 Fe3 Fe4 S4 100.81(7) 2_557 .
Fe4 Fe3 Fe4 S4 135.33(7) 2_557 .
Fe3 Fe3 Fe4 S4 65.04(6) 2_557 .
S3 Fe3 Fe4 S41 -68.15(12) 2_557 .
S31 Fe3 Fe4 S41 6.33(18) . .
S4 Fe3 Fe4 S41 -168.68(11) 2_557 .
S4 Fe3 Fe4 S41 90.51(12) . .
Fe4 Fe3 Fe4 S41 -134.16(11) 2_557 .
Fe3 Fe3 Fe4 S41 155.55(12) 2_557 .
S31 Fe3 Fe4 S3 74.48(13) . 2_557
S4 Fe3 Fe4 S3 -100.53(7) 2_557 2_557
S4 Fe3 Fe4 S3 158.66(8) . 2_557
Fe4 Fe3 Fe4 S3 -66.01(6) 2_557 2_557
Fe3 Fe3 Fe4 S3 -136.29(7) 2_557 2_557
S3 Fe3 Fe4 S3 101.86(7) 2_557 .
S31 Fe3 Fe4 S3 176.34(12) . .
S4 Fe3 Fe4 S3 1.33(7) 2_557 .
S4 Fe3 Fe4 S3 -99.47(7) . .
Fe4 Fe3 Fe4 S3 35.86(5) 2_557 .
Fe3 Fe3 Fe4 S3 -34.43(5) 2_557 .
S3 Fe3 Fe4 Fe4 66.01(6) 2_557 2_557
S31 Fe3 Fe4 Fe4 140.49(12) . 2_557
S4 Fe3 Fe4 Fe4 -34.52(5) 2_557 2_557
S4 Fe3 Fe4 Fe4 -135.33(7) . 2_557
Fe3 Fe3 Fe4 Fe4 -70.29(4) 2_557 2_557
S3 Fe3 Fe4 Fe3 136.29(7) 2_557 2_557
S31 Fe3 Fe4 Fe3 -149.23(12) . 2_557
S4 Fe3 Fe4 Fe3 35.76(5) 2_557 2_557
S4 Fe3 Fe4 Fe3 -65.04(6) . 2_557
Fe4 Fe3 Fe4 Fe3 70.29(4) 2_557 2_557
S4 Fe4 S3 Fe3 -17.15(7) . 2_557
S41 Fe4 S3 Fe3 -147.28(7) . 2_557
S3 Fe4 S3 Fe3 92.41(7) 2_557 2_557
Fe4 Fe4 S3 Fe3 77.79(5) 2_557 2_557
Fe3 Fe4 S3 Fe3 38.88(6) . 2_557
S4 Fe4 S3 Fe4 -94.94(6) . 2_557
S41 Fe4 S3 Fe4 134.94(6) . 2_557
S3 Fe4 S3 Fe4 14.62(9) 2_557 2_557
Fe3 Fe4 S3 Fe4 -77.79(5) 2_557 2_557
Fe3 Fe4 S3 Fe4 -38.91(5) . 2_557
S41 Fe4 S4 Fe3 143.19(7) . 2_557
S3 Fe4 S4 Fe3 -94.52(6) 2_557 2_557
S3 Fe4 S4 Fe3 16.61(6) . 2_557
Fe4 Fe4 S4 Fe3 -38.78(6) 2_557 2_557
Fe3 Fe4 S4 Fe3 -77.30(5) . 2_557
S41 Fe4 S4 Fe3 -139.51(7) . .
S3 Fe4 S4 Fe3 -17.21(6) 2_557 .
S3 Fe4 S4 Fe3 93.91(6) . .
Fe4 Fe4 S4 Fe3 38.52(6) 2_557 .
Fe3 Fe4 S4 Fe3 77.30(5) 2_557 .
S3 Fe3 S4 Fe4 17.71(7) 2_557 .
S31 Fe3 S4 Fe4 141.45(8) . .
S4 Fe3 S4 Fe4 -91.56(7) 2_557 .
Fe4 Fe3 S4 Fe4 -38.15(6) 2_557 .
Fe3 Fe3 S4 Fe4 -77.01(5) 2_557 .
S3 Fe3 S4 Fe3 94.71(6) 2_557 2_557
S31 Fe3 S4 Fe3 -141.54(7) . 2_557
S4 Fe3 S4 Fe3 -14.55(9) 2_557 2_557
Fe4 Fe3 S4 Fe3 38.86(5) 2_557 2_557
Fe4 Fe3 S4 Fe3 77.01(5) . 2_557
S3 Fe3 S31 C31 -167.2(3) 2_557 .
S4 Fe3 S31 C31 -49.7(3) 2_557 .
S4 Fe3 S31 C31 73.0(3) . .
Fe4 Fe3 S31 C31 -107.6(3) 2_557 .
Fe4 Fe3 S31 C31 135.6(3) . .
Fe3 Fe3 S31 C31 8.6(4) 2_557 .
S4 Fe4 S41 C41 167.6(4) . .
S3 Fe4 S41 C41 48.2(4) 2_557 .
S3 Fe4 S41 C41 -70.1(4) . .
Fe4 Fe4 S41 C41 -9.5(4) 2_557 .
Fe3 Fe4 S41 C41 -124.3(4) 2_557 .
Fe3 Fe4 S41 C41 99.2(4) . .
Fe3 S31 C31 C32 -75.5(6) . .
S31 C31 C32 C33 -53.2(10) . .
S31 C31 C32 C35 -177.1(6) . .
C35 C32 C33 C34 70.1(11) . .
C31 C32 C33 C34 -52.5(11) . .
Fe4 S41 C41 C42 171.2(17) . .
S41 C41 C42 C43 161.6(17) . .
S41 C41 C42 C45 36(3) . .
C45 C42 C43 C44 -170(3) . .
C41 C42 C43 C44 60(3) . .
C45B C42B C43B C44B 72(3) . .
C53 N1 C51 C52 51.5(9) . .
C57 N1 C51 C52 175.1(8) . .
C55 N1 C51 C52 -66.8(9) . .
C51 N1 C53 C54 62.6(9) . .
C57 N1 C53 C54 -56.7(9) . .
C55 N1 C53 C54 -177.2(7) . .
C51 N1 C55 C56 -55.6(9) . .
C53 N1 C55 C56 -176.8(7) . .
C57 N1 C55 C56 60.2(9) . .
C51 N1 C57 C58 177.9(7) . .
C53 N1 C57 C58 -59.5(9) . .
C55 N1 C57 C58 59.5(9) . .
C67 N2 C61 C62 62(4) . .
C63 N2 C61 C62 -174(4) . .
C65 N2 C61 C62 -58(4) . .
C67 N2 C63 C64 -49(5) . .
C61 N2 C63 C64 -169(4) . .
C65 N2 C63 C64 72(5) . .
C67 N2 C65 C66 -174(2) . .
C63 N2 C65 C66 60(3) . .
C61 N2 C65 C66 -54(3) . .
C63 N2 C67 C68 -41(3) . .
C61 N2 C67 C68 76(3) . .
C65 N2 C67 C68 -162(2) . .
C67B N2B C61B C62B 61(3) . .
C63B N2B C61B C62B 179(3) . .
C65B N2B C61B C62B -57(3) . .
C67B N2B C63B C64B -65(3) . .
C61B N2B C63B C64B 176(2) . .
C65B N2B C63B C64B 52(3) . .
C67B N2B C65B C66B 178.7(14) . .
C63B N2B C65B C66B 60(2) . .
C61B N2B C65B C66B -60(2) . .
C63B N2B C67B C68B -49(2) . .
C61B N2B C67B C68B 67(2) . .
C65B N2B C67B C68B -170.7(14) . .
